data_1538495
loop_
_publ_author_name
'Preiss, H.'

_publ_section_title
;
 Die Kristallstruktur von Nb Cl4 F
;
_journal_name_full 'Zeitschrift fuer Anorganische und Allgemeine Chemie'
_journal_page_first 13
_journal_page_last 18
_journal_volume 362
_journal_year 1968
_chemical_formula_sum 'Cl4 F Nb'
_chemical_name_systematic 'Nb Cl4 F'
_space_group_IT_number 2
_symmetry_space_group_name_Hall '-P 1 (-1/2*x+1/2*y+1/2*z,1/2*x-1/2*y+1/2*z,1/2*x+1/2*y-1/2*z)'
_symmetry_space_group_name_H-M 'I -1'
_cell_angle_alpha 95
_cell_angle_beta 92.7
_cell_angle_gamma 93.2
_cell_formula_units_Z 8
_cell_length_a 12.01
_cell_length_b 13.36
_cell_length_c 8.13
_cell_volume 1295.725
_citation_journal_id_ASTM ZAACAB
_cod_data_source_file Preiss_ZAACAB_1968_1116.cif
_cod_data_source_block Cl4F1Nb1
_cod_original_sg_symbol_Hall
;
-P 1 (-1/2*x+1/2*y+1/2*z,1/2*x-1/2*y+1/2*z,1/2*x+1/2*y-1/2*z)
;
_cod_original_sg_symbol_H-M 'P -1 (b+c,a+c,a+b)'
_cod_original_formula_sum 'Cl4 F1 Nb1'
_cod_database_code 1538495

loop_
_symmetry_equiv_pos_as_xyz
x,y,z
-x,-y,-z
x+1/2,y+1/2,z+1/2
-x+1/2,-y+1/2,-z+1/2

loop_
_atom_site_label
_atom_site_type_symbol
_atom_site_fract_x
_atom_site_fract_y
_atom_site_fract_z
_atom_site_occupancy
_atom_site_U_iso_or_equiv
F2 F-1 0.9122 0.1169 0.0126 1 0.0
Cl6 Cl-1 0.4241 0.2817 0.2415 1 0.0
Cl3 Cl-1 0.0664 0.6494 0.0102 1 0.0
Cl7 Cl-1 0.2507 0.9938 0.2351 1 0.0
Cl2 Cl-1 0.7912 0.6934 0.0594 1 0.0
Cl8 Cl-1 0.6758 0.4486 0.1784 1 0.0
Cl4 Cl-1 0.6733 0.1809 0.0556 1 0.0
Nb2 Nb+5 0.9536 0.7808 0.0237 1 0.0
F1 F-1 0.867 0.9145 0.0283 1 0.0
Nb1 Nb+5 0.7621 0.0349 0.0465 1 0.0
Cl1 Cl-1 0.6122 0.9274 0.0827 1 0.0
Cl5 Cl-1 0.5047 0.6714 0.2008 1 0.0
